data_4318683
loop_
_publ_author_name
'Apurba K. Patra'
'Marilyn M. Olmstead'
'Pradip K. Mascharak'

_publ_section_title
;
 Spontaneous Reduction of a Low-Spin Fe(III) Complex of a Neutral
 Pentadentate N5 Schiff Base Ligand to the Corresponding Fe(II) Species in
 Acetonitrile
;
_journal_name_full 'Inorganic Chemistry'
_journal_page_first 5403
_journal_page_last 5409
_journal_paper_doi 10.1021/ic020373w
_journal_volume 41
_journal_year 2002
_chemical_formula_sum 'C24 H30 B2 F8 Fe N6 O'
_chemical_formula_weight 648.01
_chemical_name_common '[(SBPy3)Fe(CH3CN)](BF4)2^.^0.33Et2O.0.67MeOH'
_chemical_name_systematic
;
  ?
;
_space_group_IT_number 15
_symmetry_cell_setting monoclinic
_symmetry_space_group_name_Hall '-C 2yc'
_symmetry_space_group_name_H-M 'C 1 2/c 1'
_atom_sites_solution_hydrogens geom
_atom_sites_solution_primary direct
_atom_sites_solution_secondary difmap
_audit_creation_method SHELXL-97
_cell_angle_alpha 90.00
_cell_angle_beta 103.422(8)
_cell_angle_gamma 90.00
_cell_formula_units_Z 8
_cell_length_a 38.398(15)
_cell_length_b 11.859(5)
_cell_length_c 12.783(5)
_cell_measurement_reflns_used 620
_cell_measurement_temperature 91(2)
_cell_measurement_theta_max 30.0
_cell_measurement_theta_min 2.3
_cell_volume 5662(4)
_computing_cell_refinement 'SMART (Bruker, 2001)'
_computing_data_collection 'SMART (Bruker, 2001)'
_computing_data_reduction 'SAINT (Bruker, 2001)'
_computing_molecular_graphics 'SHELXTL 5.1, XP (Sheldrick, 1994)'
_computing_publication_material 'SHELXL-97 (Sheldrick, 1997)'
_computing_structure_refinement 'SHELXL-97 (Sheldrick, 1997)'
_computing_structure_solution 'SHELXS-97 (Sheldrick, 1990)'
_diffrn_ambient_temperature 91(2)
_diffrn_detector_area_resol_mean 8.3
_diffrn_measured_fraction_theta_full 0.990
_diffrn_measured_fraction_theta_max 0.990
_diffrn_measurement_device_type 'Bruker SMART 1000'
_diffrn_measurement_method \w
_diffrn_radiation_monochromator graphite
_diffrn_radiation_source 'normal-focus sealed tube'
_diffrn_radiation_type MoK\a
_diffrn_radiation_wavelength 0.71073
_diffrn_reflns_av_R_equivalents 0.067
_diffrn_reflns_av_sigmaI/netI 0.061
_diffrn_reflns_limit_h_max 53
_diffrn_reflns_limit_h_min -54
_diffrn_reflns_limit_k_max 16
_diffrn_reflns_limit_k_min -16
_diffrn_reflns_limit_l_max 17
_diffrn_reflns_limit_l_min -17
_diffrn_reflns_number 37587
_diffrn_reflns_theta_full 30.51
_diffrn_reflns_theta_max 30.51
_diffrn_reflns_theta_min 2.18
_diffrn_standards_number 0
_exptl_absorpt_coefficient_mu 0.616
_exptl_absorpt_correction_T_max 0.970
_exptl_absorpt_correction_T_min 0.773
_exptl_absorpt_correction_type multi-scan
_exptl_absorpt_process_details 'SADABS 2.03 (Sheldrick, 2001)'
_exptl_crystal_colour magenta
_exptl_crystal_density_diffrn 1.520
_exptl_crystal_density_method 'not measured'
_exptl_crystal_description plate
_exptl_crystal_F_000 2656
_exptl_crystal_size_max 0.44
_exptl_crystal_size_mid 0.29
_exptl_crystal_size_min 0.05
_refine_diff_density_max 0.902
_refine_diff_density_min -0.523
_refine_diff_density_rms 0.102
_refine_ls_extinction_method none
_refine_ls_goodness_of_fit_ref 1.026
_refine_ls_hydrogen_treatment constr
_refine_ls_matrix_type full
_refine_ls_number_parameters 372
_refine_ls_number_reflns 8565
_refine_ls_number_restraints 0
_refine_ls_restrained_S_all 1.026
_refine_ls_R_factor_all 0.1023
_refine_ls_R_factor_gt 0.0607
_refine_ls_shift/su_max 0.002
_refine_ls_shift/su_mean 0.000
_refine_ls_structure_factor_coef Fsqd
_refine_ls_weighting_details 'calc w=1/[\s^2^(Fo^2^)+(0.0773P)^2^+17.0513P] where P=(Fo^2^+2Fc^2^)/3'
_refine_ls_weighting_scheme calc
_refine_ls_wR_factor_gt 0.1532
_refine_ls_wR_factor_ref 0.1759
_reflns_number_gt 5681
_reflns_number_total 8565
_reflns_threshold_expression I>2\s(I)
_cod_data_source_file ic020373w_1.cif
_cod_data_source_block mn1334
_cod_original_sg_symbol_H-M 'C 2/c'
_cod_database_code 4318683

loop_
_symmetry_equiv_pos_as_xyz
'x, y, z'
'-x, y, -z+1/2'
'x+1/2, y+1/2, z'
'-x+1/2, y+1/2, -z+1/2'
'-x, -y, -z'
'x, -y, z-1/2'
'-x+1/2, -y+1/2, -z'
'x+1/2, -y+1/2, z-1/2'

loop_
_atom_site_label
_atom_site_type_symbol
_atom_site_fract_x
_atom_site_fract_y
_atom_site_fract_z
_atom_site_U_iso_or_equiv
_atom_site_adp_type
_atom_site_occupancy
_atom_site_symmetry_multiplicity
_atom_site_calc_flag
_atom_site_refinement_flags
_atom_site_disorder_assembly
_atom_site_disorder_group
Fe Fe 0.140305(10) 0.74396(3) 0.55389(3) 0.01949(11) Uani 1 1 d . . .
N1 N 0.13481(6) 0.7208(2) 0.7021(2) 0.0229(5) Uani 1 1 d . . .
N2 N 0.18361(6) 0.8085(2) 0.6287(2) 0.0225(5) Uani 1 1 d . . .
N3 N 0.15502(7) 0.7911(2) 0.4206(2) 0.0233(5) Uani 1 1 d . . .
N4 N 0.16687(6) 0.6050(2) 0.54108(19) 0.0212(5) Uani 1 1 d . . .
N5 N 0.11455(6) 0.8891(2) 0.5295(2) 0.0243(5) Uani 1 1 d . . .
N6 N 0.09549(6) 0.6704(2) 0.4814(2) 0.0229(5) Uani 1 1 d . . .
C1 C 0.10854(8) 0.6684(3) 0.7371(3) 0.0273(6) Uani 1 1 d . . .
H1 H 0.0898 0.6334 0.6858 0.033 Uiso 1 1 calc R . .
C2 C 0.10776(9) 0.6634(3) 0.8450(3) 0.0330(7) Uani 1 1 d . . .
H2 H 0.0890 0.6246 0.8666 0.040 Uiso 1 1 calc R . .
C3 C 0.13456(9) 0.7155(3) 0.9209(3) 0.0330(7) Uani 1 1 d . . .
H3 H 0.1341 0.7147 0.9949 0.040 Uiso 1 1 calc R . .
C4 C 0.16205(9) 0.7687(3) 0.8869(3) 0.0297(6) Uani 1 1 d . . .
H4 H 0.1809 0.8042 0.9375 0.036 Uiso 1 1 calc R . .
C5 C 0.16183(8) 0.7697(2) 0.7779(2) 0.0242(6) Uani 1 1 d . . .
C6 C 0.18994(8) 0.8168(3) 0.7316(2) 0.0262(6) Uani 1 1 d . . .
H6 H 0.2110 0.8506 0.7737 0.031 Uiso 1 1 calc R . .
C7 C 0.20892(8) 0.8370(3) 0.5632(2) 0.0267(6) Uani 1 1 d . . .
H7A H 0.2241 0.7712 0.5562 0.032 Uiso 1 1 calc R . .
H7B H 0.2246 0.9001 0.5960 0.032 Uiso 1 1 calc R . .
C8 C 0.18628(8) 0.8711(2) 0.4542(3) 0.0258(6) Uani 1 1 d . . .
H8A H 0.1773 0.9489 0.4578 0.031 Uiso 1 1 calc R . .
H8B H 0.2011 0.8695 0.4002 0.031 Uiso 1 1 calc R . .
C9 C 0.16468(8) 0.6881(2) 0.3662(2) 0.0255(6) Uani 1 1 d . . .
H9A H 0.1828 0.7073 0.3252 0.031 Uiso 1 1 calc R . .
H9B H 0.1432 0.6584 0.3152 0.031 Uiso 1 1 calc R . .
C10 C 0.17949(8) 0.5997(2) 0.4498(2) 0.0229(6) Uani 1 1 d . . .
C11 C 0.20302(8) 0.5160(3) 0.4348(3) 0.0261(6) Uani 1 1 d . . .
H11 H 0.2118 0.5145 0.3712 0.031 Uiso 1 1 calc R . .
C12 C 0.21365(8) 0.4345(3) 0.5135(3) 0.0286(6) Uani 1 1 d . . .
H12 H 0.2300 0.3770 0.5048 0.034 Uiso 1 1 calc R . .
C13 C 0.20009(8) 0.4381(3) 0.6049(3) 0.0276(6) Uani 1 1 d . . .
H13 H 0.2065 0.3821 0.6591 0.033 Uiso 1 1 calc R . .
C14 C 0.17700(8) 0.5252(2) 0.6157(2) 0.0244(6) Uani 1 1 d . . .
H14 H 0.1680 0.5281 0.6789 0.029 Uiso 1 1 calc R . .
C15 C 0.12432(8) 0.8527(3) 0.3526(3) 0.0273(6) Uani 1 1 d . . .
H15A H 0.1062 0.7988 0.3138 0.033 Uiso 1 1 calc R . .
H15B H 0.1325 0.8998 0.2990 0.033 Uiso 1 1 calc R . .
C16 C 0.10853(8) 0.9260(3) 0.4266(3) 0.0272(6) Uani 1 1 d . . .
C17 C 0.08928(9) 1.0236(3) 0.3938(3) 0.0360(7) Uani 1 1 d . . .
H17 H 0.0851 1.0475 0.3210 0.043 Uiso 1 1 calc R . .
C18 C 0.07615(10) 1.0863(3) 0.4678(3) 0.0398(8) Uani 1 1 d . . .
H18 H 0.0626 1.1528 0.4463 0.048 Uiso 1 1 calc R . .
C19 C 0.08314(10) 1.0502(3) 0.5737(3) 0.0387(8) Uani 1 1 d . . .
H19 H 0.0749 1.0923 0.6264 0.046 Uiso 1 1 calc R . .
C20 C 0.10235(9) 0.9518(3) 0.6012(3) 0.0326(7) Uani 1 1 d . . .
H20 H 0.1071 0.9272 0.6739 0.039 Uiso 1 1 calc R . .
C21 C 0.06875(8) 0.6311(3) 0.4412(2) 0.0254(6) Uani 1 1 d . . .
C22 C 0.03405(8) 0.5811(3) 0.3898(3) 0.0321(7) Uani 1 1 d . . .
H22A H 0.0152 0.6381 0.3837 0.048 Uiso 1 1 calc R . .
H22B H 0.0290 0.5179 0.4335 0.048 Uiso 1 1 calc R . .
H22C H 0.0347 0.5538 0.3180 0.048 Uiso 1 1 calc R . .
B1 B 0.06677(10) 0.6237(3) 0.1262(3) 0.0292(7) Uani 1 1 d . . .
F1 F 0.10305(6) 0.6085(2) 0.1485(2) 0.0606(7) Uani 1 1 d . . .
F2 F 0.05805(6) 0.70799(18) 0.19219(18) 0.0454(5) Uani 1 1 d . . .
F3 F 0.05441(7) 0.65610(19) 0.01934(18) 0.0535(6) Uani 1 1 d . . .
F4 F 0.04957(5) 0.52356(15) 0.14298(17) 0.0344(4) Uani 1 1 d . . .
B2 B 0.21921(10) 1.1343(3) 0.6914(3) 0.0282(7) Uani 1 1 d . . .
F5 F 0.18283(6) 1.1215(3) 0.6811(2) 0.0607(7) Uani 1 1 d . . .
F6 F 0.23766(7) 1.03701(18) 0.73109(19) 0.0543(7) Uani 1 1 d . . .
F7 F 0.22602(7) 1.1591(3) 0.59268(18) 0.0644(8) Uani 1 1 d . . .
F8 F 0.23154(5) 1.22189(16) 0.76287(17) 0.0367(5) Uani 1 1 d . . .
O1 O 0.0059(4) 0.9063(7) 0.7150(14) 0.149(7) Uiso 0.33 1 d PG . 1
C23 C -0.0001(13) 0.7291(7) 0.749(4) 0.148(8) Uiso 0.67 2 d SPG . 1
C24 C 0.0264(5) 0.8265(9) 0.6876(14) 0.097(6) Uiso 0.33 1 d PG . 1
C25 C 0.0107(4) 1.0145(8) 0.6867(10) 0.075(4) Uiso 0.33 1 d PG . 1
C26 C -0.0030(3) 1.1051(7) 0.7284(8) 0.042(3) Uiso 0.33 1 d PG . 1
O2 O 0.0192(4) 0.7839(15) 0.6083(12) 0.118(5) Uiso 0.33 1 d PG A 2
C27 C 0.0117(4) 0.8411(14) 0.5033(11) 0.067(4) Uiso 0.33 1 d PG A 2
O3 O 0.0050 0.7927 0.6822 0.187 Uiso 0.33 1 d P B 3
C28 C 0.0398 0.8570 0.6777 0.109 Uiso 0.33 1 d P B 3

loop_
_atom_site_aniso_label
_atom_site_aniso_U_11
_atom_site_aniso_U_22
_atom_site_aniso_U_33
_atom_site_aniso_U_23
_atom_site_aniso_U_13
_atom_site_aniso_U_12
Fe 0.02023(18) 0.01759(19) 0.02046(19) -0.00082(15) 0.00435(13) -0.00181(15)
N1 0.0245(12) 0.0203(11) 0.0242(12) -0.0011(9) 0.0063(9) 0.0009(9)
N2 0.0229(11) 0.0196(11) 0.0248(12) -0.0011(9) 0.0050(9) -0.0015(9)
N3 0.0261(12) 0.0207(11) 0.0233(12) 0.0004(9) 0.0060(9) -0.0024(9)
N4 0.0218(11) 0.0188(11) 0.0233(12) -0.0010(9) 0.0058(9) -0.0024(9)
N5 0.0252(12) 0.0182(11) 0.0278(13) -0.0007(9) 0.0028(10) -0.0006(9)
N6 0.0241(11) 0.0199(11) 0.0248(12) -0.0007(9) 0.0061(9) -0.0011(9)
C1 0.0278(14) 0.0254(14) 0.0305(16) 0.0012(12) 0.0104(12) 0.0012(11)
C2 0.0356(17) 0.0323(17) 0.0344(18) 0.0087(13) 0.0149(14) 0.0053(13)
C3 0.0405(18) 0.0334(16) 0.0264(16) 0.0062(13) 0.0108(13) 0.0123(14)
C4 0.0314(15) 0.0328(16) 0.0230(14) 0.0001(12) 0.0027(11) 0.0073(12)
C5 0.0264(13) 0.0231(14) 0.0217(13) -0.0013(10) 0.0031(11) 0.0063(10)
C6 0.0241(13) 0.0257(14) 0.0270(15) -0.0034(11) 0.0021(11) -0.0011(11)
C7 0.0240(14) 0.0265(15) 0.0299(16) -0.0044(12) 0.0067(11) -0.0072(11)
C8 0.0278(14) 0.0210(13) 0.0301(15) -0.0003(11) 0.0099(12) -0.0069(11)
C9 0.0321(15) 0.0220(14) 0.0232(14) -0.0012(11) 0.0084(12) -0.0027(11)
C10 0.0243(13) 0.0219(13) 0.0230(14) -0.0059(11) 0.0064(11) -0.0048(10)
C11 0.0251(14) 0.0251(14) 0.0296(16) -0.0076(11) 0.0095(12) -0.0052(11)
C12 0.0226(13) 0.0239(14) 0.0384(18) -0.0060(12) 0.0049(12) 0.0012(11)
C13 0.0294(15) 0.0227(14) 0.0297(16) -0.0005(11) 0.0046(12) 0.0022(11)
C14 0.0251(14) 0.0213(13) 0.0259(15) -0.0025(11) 0.0039(11) -0.0004(10)
C15 0.0312(15) 0.0226(14) 0.0272(15) 0.0050(11) 0.0050(12) -0.0009(11)
C16 0.0282(14) 0.0217(14) 0.0307(16) 0.0028(11) 0.0050(12) -0.0013(11)
C17 0.0389(18) 0.0273(16) 0.0411(19) 0.0086(14) 0.0076(15) 0.0047(13)
C18 0.0374(18) 0.0263(16) 0.054(2) 0.0049(15) 0.0076(16) 0.0083(14)
C19 0.0410(19) 0.0290(17) 0.044(2) -0.0085(15) 0.0064(16) 0.0088(14)
C20 0.0360(17) 0.0283(16) 0.0315(17) -0.0050(13) 0.0036(13) 0.0050(13)
C21 0.0260(14) 0.0251(14) 0.0250(15) 0.0025(11) 0.0057(11) -0.0004(11)
C22 0.0261(15) 0.0351(17) 0.0323(17) 0.0042(13) 0.0010(12) -0.0077(13)
B1 0.0321(17) 0.0277(17) 0.0284(18) -0.0028(13) 0.0080(14) -0.0036(14)
F1 0.0305(11) 0.0745(18) 0.0774(19) -0.0108(15) 0.0137(12) -0.0059(11)
F2 0.0624(14) 0.0330(11) 0.0471(13) -0.0105(10) 0.0254(11) -0.0094(10)
F3 0.0843(18) 0.0397(12) 0.0310(12) 0.0023(9) 0.0020(11) -0.0148(12)
F4 0.0369(10) 0.0240(9) 0.0432(11) 0.0024(8) 0.0108(9) -0.0011(8)
B2 0.0297(17) 0.0269(17) 0.0274(17) -0.0004(13) 0.0055(13) 0.0054(13)
F5 0.0323(11) 0.0859(19) 0.0626(16) -0.0276(14) 0.0080(11) -0.0135(12)
F6 0.0764(17) 0.0267(11) 0.0467(13) 0.0004(9) -0.0126(12) 0.0126(11)
F7 0.0696(16) 0.101(2) 0.0277(12) 0.0153(12) 0.0211(11) 0.0410(16)
F8 0.0371(10) 0.0256(9) 0.0462(12) -0.0041(8) 0.0075(9) -0.0027(8)

loop_
_atom_type_symbol
_atom_type_description
_atom_type_scat_dispersion_real
_atom_type_scat_dispersion_imag
_atom_type_scat_source
C C 0.0033 0.0016 'International Tables Vol C Tables 4.2.6.8 and 6.1.1.4'
H H 0.0000 0.0000 'International Tables Vol C Tables 4.2.6.8 and 6.1.1.4'
N N 0.0061 0.0033 'International Tables Vol C Tables 4.2.6.8 and 6.1.1.4'
O O 0.0106 0.0060 'International Tables Vol C Tables 4.2.6.8 and 6.1.1.4'
Fe Fe 0.3463 0.8444 'International Tables Vol C Tables 4.2.6.8 and 6.1.1.4'
B B 0.0013 0.0007 'International Tables Vol C Tables 4.2.6.8 and 6.1.1.4'
F F 0.0171 0.0103 'International Tables Vol C Tables 4.2.6.8 and 6.1.1.4'

loop_
_geom_angle_atom_site_label_1
_geom_angle_atom_site_label_2
_geom_angle_atom_site_label_3
_geom_angle
_geom_angle_site_symmetry_1
_geom_angle_site_symmetry_3
_geom_angle_publ_flag
N2 Fe N6 177.02(11) . . ?
N2 Fe N4 88.23(10) . . ?
N6 Fe N4 90.17(10) . . ?
N2 Fe N5 94.41(11) . . ?
N6 Fe N5 87.76(10) . . ?
N4 Fe N5 165.72(10) . . ?
N2 Fe N1 81.19(11) . . ?
N6 Fe N1 96.54(10) . . ?
N4 Fe N1 97.83(10) . . ?
N5 Fe N1 96.44(10) . . ?
N2 Fe N3 85.88(11) . . ?
N6 Fe N3 96.48(10) . . ?
N4 Fe N3 84.76(10) . . ?
N5 Fe N3 81.44(11) . . ?
N1 Fe N3 166.71(10) . . ?
C1 N1 C5 117.6(3) . . ?
C1 N1 Fe 129.6(2) . . ?
C5 N1 Fe 112.73(19) . . ?
C6 N2 C7 125.2(3) . . ?
C6 N2 Fe 119.2(2) . . ?
C7 N2 Fe 115.45(19) . . ?
C15 N3 C9 112.3(2) . . ?
C15 N3 C8 109.2(2) . . ?
C9 N3 C8 112.2(2) . . ?
C15 N3 Fe 107.13(18) . . ?
C9 N3 Fe 108.53(18) . . ?
C8 N3 Fe 107.28(18) . . ?
C14 N4 C10 118.4(2) . . ?
C14 N4 Fe 127.3(2) . . ?
C10 N4 Fe 113.84(19) . . ?
C20 N5 C16 118.4(3) . . ?
C20 N5 Fe 127.9(2) . . ?
C16 N5 Fe 113.7(2) . . ?
C21 N6 Fe 177.1(3) . . ?
N1 C1 C2 122.7(3) . . ?
C3 C2 C1 119.6(3) . . ?
C4 C3 C2 118.7(3) . . ?
C3 C4 C5 119.4(3) . . ?
N1 C5 C4 122.0(3) . . ?
N1 C5 C6 112.7(3) . . ?
C4 C5 C6 125.2(3) . . ?
N2 C6 C5 113.8(3) . . ?
N2 C7 C8 105.8(2) . . ?
N3 C8 C7 110.0(2) . . ?
N3 C9 C10 109.4(2) . . ?
N4 C10 C11 121.6(3) . . ?
N4 C10 C9 115.0(2) . . ?
C11 C10 C9 123.4(3) . . ?
C10 C11 C12 119.4(3) . . ?
C13 C12 C11 119.0(3) . . ?
C12 C13 C14 118.7(3) . . ?
N4 C14 C13 122.9(3) . . ?
N3 C15 C16 107.2(2) . . ?
N5 C16 C17 121.5(3) . . ?
N5 C16 C15 114.8(3) . . ?
C17 C16 C15 123.7(3) . . ?
C16 C17 C18 119.6(3) . . ?
C19 C18 C17 118.9(3) . . ?
C20 C19 C18 118.7(3) . . ?
N5 C20 C19 122.9(3) . . ?
N6 C21 C22 179.4(4) . . ?
F1 B1 F3 109.9(3) . . ?
F1 B1 F2 110.1(3) . . ?
F3 B1 F2 108.7(3) . . ?
F1 B1 F4 110.5(3) . . ?
F3 B1 F4 108.6(3) . . ?
F2 B1 F4 109.1(3) . . ?
F7 B2 F5 109.8(3) . . ?
F7 B2 F6 108.8(3) . . ?
F5 B2 F6 111.3(3) . . ?
F7 B2 F8 109.5(3) . . ?
F5 B2 F8 109.1(3) . . ?
F6 B2 F8 108.3(3) . . ?
O1 O1 C24 126.8(14) 2_556 . ?
O1 O1 C25 109.0(5) 2_556 . ?
C24 O1 C25 118.7 . . ?
C24 C23 C24 102.0(7) 2_556 . ?
O1 C24 C23 85.1 . . ?
O1 C25 C26 123.7 . . ?
O1 C25 C26 113.4(8) . 2_556 ?
C26 C25 C26 19.1(9) . 2_556 ?
O1 C25 C25 71.0 . 2_556 ?
C26 C25 C25 53.6(6) . 2_556 ?
C26 C25 C25 43.0(6) 2_556 2_556 ?
C26 C26 C25 106(3) 2_556 . ?
C26 C26 C25 54.4(15) 2_556 2_556 ?
C25 C26 C25 83.4(8) . 2_556 ?

loop_
_geom_bond_atom_site_label_1
_geom_bond_atom_site_label_2
_geom_bond_distance
_geom_bond_site_symmetry_2
_geom_bond_publ_flag
Fe N2 1.878(2) . ?
Fe N6 1.960(2) . ?
Fe N4 1.965(2) . ?
Fe N5 1.973(3) . ?
Fe N1 1.974(3) . ?
Fe N3 1.996(3) . ?
N1 C1 1.346(4) . ?
N1 C5 1.373(4) . ?
N2 C6 1.284(4) . ?
N2 C7 1.463(4) . ?
N3 C15 1.484(4) . ?
N3 C9 1.495(4) . ?
N3 C8 1.511(4) . ?
N4 C14 1.336(4) . ?
N4 C10 1.365(4) . ?
N5 C20 1.346(4) . ?
N5 C16 1.354(4) . ?
N6 C21 1.136(4) . ?
C1 C2 1.388(5) . ?
C2 C3 1.385(5) . ?
C3 C4 1.384(5) . ?
C4 C5 1.392(4) . ?
C5 C6 1.457(4) . ?
C7 C8 1.516(4) . ?
C9 C10 1.510(4) . ?
C10 C11 1.385(4) . ?
C11 C12 1.386(5) . ?
C12 C13 1.386(5) . ?
C13 C14 1.389(4) . ?
C15 C16 1.511(4) . ?
C16 C17 1.385(4) . ?
C17 C18 1.387(5) . ?
C18 C19 1.385(5) . ?
C19 C20 1.382(5) . ?
C21 C22 1.467(4) . ?
B1 F1 1.368(4) . ?
B1 F3 1.392(4) . ?
B1 F2 1.398(4) . ?
B1 F4 1.400(4) . ?
B2 F7 1.379(4) . ?
B2 F5 1.381(4) . ?
B2 F6 1.386(4) . ?
B2 F8 1.392(4) . ?
O1 O1 1.10(2) 2_556 ?
O1 C24 1.3275 . ?
O1 C25 1.3557 . ?
C23 C24 1.84(3) 2_556 ?
C23 C24 1.8352 . ?
C25 C26 1.3584 . ?
C25 C26 1.60(2) 2_556 ?
C25 C25 1.977(18) 2_556 ?
C26 C26 0.55(2) 2_556 ?
C26 C25 1.602(16) 2_556 ?
O2 C27 1.4724 . ?
O3 C28 1.5529 . ?
